data_7212765
loop_
_publ_author_name
'Aaker\"oy, Christer B.'
'Rajbanshi, Arbin'
'Li, Z. Jane'
'Desper, John'

_publ_section_title
;
 Mapping out the synthetic landscape for re-crystallization,
 co-crystallization and salt formation
;
_journal_issue 12
_journal_name_full CrystEngComm
_journal_page_first 4231
_journal_paper_doi 10.1039/c0ce00052c
_journal_volume 12
_journal_year 2010
_chemical_formula_moiety
;
(C7 H7 N2 O Br)2 (C4 H6 O4)
;
_chemical_formula_sum 'C18 H20 Br2 N4 O6'
_chemical_formula_weight 548.20
_chemical_name_systematic
;
(N-5-bromo-2-pyridyl)-acetamide)2, fumaric acid
;
_space_group_IT_number 2
_symmetry_cell_setting triclinic
_symmetry_space_group_name_Hall '-P 1'
_symmetry_space_group_name_H-M 'P -1'
_atom_sites_solution_hydrogens geom
_atom_sites_solution_primary direct
_atom_sites_solution_secondary difmap
_audit_creation_method SHELXL-97
_cell_angle_alpha 113.250(5)
_cell_angle_beta 92.103(5)
_cell_angle_gamma 93.352(5)
_cell_formula_units_Z 1
_cell_length_a 4.9878(3)
_cell_length_b 9.9931(7)
_cell_length_c 11.4625(8)
_cell_measurement_reflns_used 1812
_cell_measurement_temperature 100(2)
_cell_measurement_theta_max 22.23
_cell_measurement_theta_min 3.88
_cell_volume 522.92(6)
_computing_cell_refinement 'Bruker SMART'
_computing_data_collection 'Bruker SMART'
_computing_data_reduction 'Bruker SAINT'
_computing_molecular_graphics 'Bruker SHELXTL'
_computing_publication_material 'Bruker SHELXTL'
_computing_structure_refinement 'SHELXL-97 (Sheldrick, 1997)'
_computing_structure_solution 'SHELXS-97 (Sheldrick, 1990)'
_diffrn_ambient_temperature 100(2)
_diffrn_measured_fraction_theta_full 0.944
_diffrn_measured_fraction_theta_max 0.944
_diffrn_measurement_device_type 'CCD area detector'
_diffrn_measurement_method 'phi and omega scans'
_diffrn_radiation_monochromator graphite
_diffrn_radiation_source 'fine-focus sealed tube'
_diffrn_radiation_type MoK\a
_diffrn_radiation_wavelength 0.71073
_diffrn_reflns_av_R_equivalents 0.0599
_diffrn_reflns_av_sigmaI/netI 0.0656
_diffrn_reflns_limit_h_max 6
_diffrn_reflns_limit_h_min -6
_diffrn_reflns_limit_k_max 12
_diffrn_reflns_limit_k_min -12
_diffrn_reflns_limit_l_max 14
_diffrn_reflns_limit_l_min -14
_diffrn_reflns_number 8216
_diffrn_reflns_theta_full 25.00
_diffrn_reflns_theta_max 27.12
_diffrn_reflns_theta_min 3.49
_exptl_absorpt_coefficient_mu 3.919
_exptl_absorpt_correction_T_max 0.6906
_exptl_absorpt_correction_T_min 0.3561
_exptl_absorpt_correction_type multi-scan
_exptl_absorpt_process_details SADABS
_exptl_crystal_colour orange
_exptl_crystal_density_diffrn 1.741
_exptl_crystal_density_method 'not measured'
_exptl_crystal_description prism
_exptl_crystal_F_000 274
_exptl_crystal_size_max 0.33
_exptl_crystal_size_mid 0.16
_exptl_crystal_size_min 0.10
_refine_diff_density_max 0.772
_refine_diff_density_min -0.548
_refine_diff_density_rms 0.102
_refine_ls_extinction_method none
_refine_ls_goodness_of_fit_ref 0.978
_refine_ls_hydrogen_treatment mixed
_refine_ls_matrix_type full
_refine_ls_number_parameters 143
_refine_ls_number_reflns 2184
_refine_ls_number_restraints 0
_refine_ls_restrained_S_all 0.978
_refine_ls_R_factor_all 0.0784
_refine_ls_R_factor_gt 0.0414
_refine_ls_shift/su_max 0.000
_refine_ls_shift/su_mean 0.000
_refine_ls_structure_factor_coef Fsqd
_refine_ls_weighting_details 'calc w=1/[\s^2^(Fo^2^)+(0.0500P)^2^+0.0000P] where P=(Fo^2^+2Fc^2^)/3'
_refine_ls_weighting_scheme calc
_refine_ls_wR_factor_gt 0.0840
_refine_ls_wR_factor_ref 0.0973
_reflns_number_gt 1508
_reflns_number_total 2184
_reflns_threshold_expression >2sigma(I)
_cod_data_source_file c0ce00052c.txt
_cod_data_source_block ar0728m(F14)
_cod_depositor_comments
;
The following automatic conversions were performed:

'_symmetry_cell_setting' value 'Triclinic' changed to 'triclinic'
according to /home/saulius/struct/CIF-dictionaries/cif_core.dic
dictionary named 'cif_core.dic' version 2.4.2 from 2011-04-26.

Automatic conversion script
Id: cif_fix_values 1891 2012-01-12 08:04:46Z andrius 
;
_cod_original_sg_symbol_H-M P-1
_cod_database_code 7212765

loop_
_symmetry_equiv_pos_as_xyz
'x, y, z'
'-x, -y, -z'

loop_
_atom_site_label
_atom_site_type_symbol
_atom_site_fract_x
_atom_site_fract_y
_atom_site_fract_z
_atom_site_U_iso_or_equiv
_atom_site_adp_type
_atom_site_occupancy
_atom_site_symmetry_multiplicity
_atom_site_calc_flag
_atom_site_refinement_flags
Br1 Br 0.78851(9) 0.74834(5) 0.19608(4) 0.04392(19) Uani 1 1 d .
N11 N 0.3377(6) 0.4022(3) 0.2153(3) 0.0241(7) Uani 1 1 d .
C12 C 0.4722(7) 0.3743(4) 0.3052(4) 0.0252(8) Uani 1 1 d .
N12 N 0.3564(6) 0.2573(3) 0.3270(3) 0.0259(8) Uani 1 1 d .
H12 H 0.225(8) 0.218(4) 0.287(4) 0.031 Uiso 1 1 d .
C13 C 0.7087(7) 0.4576(4) 0.3700(3) 0.0264(9) Uani 1 1 d .
H13 H 0.8010 0.4365 0.4340 0.032 Uiso 1 1 calc R
C14 C 0.8040(7) 0.5704(4) 0.3389(3) 0.0263(9) Uani 1 1 d .
H14 H 0.9633 0.6288 0.3815 0.032 Uiso 1 1 calc R
C15 C 0.6666(7) 0.5980(4) 0.2454(4) 0.0277(9) Uani 1 1 d .
C16 C 0.4315(7) 0.5117(4) 0.1859(4) 0.0273(9) Uani 1 1 d .
H16 H 0.3351 0.5316 0.1223 0.033 Uiso 1 1 calc R
C17 C 0.4523(7) 0.1938(4) 0.4050(4) 0.0266(9) Uani 1 1 d .
O17 O 0.6655(5) 0.2346(3) 0.4691(3) 0.0355(7) Uani 1 1 d .
C18 C 0.2723(8) 0.0682(4) 0.4044(4) 0.0354(10) Uani 1 1 d .
H18A H 0.2624 0.0742 0.4915 0.053 Uiso 1 1 calc R
H18B H 0.3449 -0.0239 0.3514 0.053 Uiso 1 1 calc R
H18C H 0.0918 0.0721 0.3697 0.053 Uiso 1 1 calc R
C21 C -0.2002(7) 0.1421(4) 0.0790(3) 0.0223(8) Uani 1 1 d .
O21 O -0.1108(5) 0.2611(3) 0.0656(3) 0.0291(7) Uani 1 1 d .
H21 H 0.008(8) 0.295(5) 0.109(4) 0.035 Uiso 1 1 d .
O22 O -0.0985(5) 0.0972(3) 0.1530(2) 0.0300(6) Uani 1 1 d .
C22 C -0.4464(7) 0.0672(4) -0.0083(3) 0.0262(9) Uani 1 1 d .
H22A H -0.5885 0.1364 0.0087 0.031 Uiso 1 1 calc R
H22B H -0.4003 0.0399 -0.0977 0.031 Uiso 1 1 calc R

loop_
_atom_site_aniso_label
_atom_site_aniso_U_11
_atom_site_aniso_U_22
_atom_site_aniso_U_33
_atom_site_aniso_U_23
_atom_site_aniso_U_13
_atom_site_aniso_U_12
Br1 0.0419(3) 0.0453(3) 0.0443(3) 0.0217(2) -0.01249(19) -0.0170(2)
N11 0.0183(15) 0.0256(16) 0.0208(17) 0.0022(14) -0.0058(13) 0.0000(13)
C12 0.0190(18) 0.0249(19) 0.024(2) 0.0014(17) -0.0021(16) 0.0033(15)
N12 0.0190(17) 0.0248(16) 0.0271(18) 0.0049(14) -0.0092(14) -0.0045(13)
C13 0.0205(19) 0.028(2) 0.020(2) -0.0005(17) -0.0067(16) -0.0009(16)
C14 0.0201(18) 0.030(2) 0.018(2) -0.0010(17) -0.0019(15) -0.0019(16)
C15 0.0229(19) 0.029(2) 0.025(2) 0.0044(18) 0.0029(16) 0.0014(16)
C16 0.025(2) 0.028(2) 0.022(2) 0.0032(17) -0.0035(16) 0.0019(16)
C17 0.0241(19) 0.0252(19) 0.025(2) 0.0048(17) -0.0034(16) 0.0038(16)
O17 0.0260(14) 0.0384(15) 0.0366(17) 0.0112(13) -0.0147(12) -0.0030(12)
C18 0.033(2) 0.033(2) 0.035(2) 0.011(2) -0.0124(19) -0.0071(18)
C21 0.0180(18) 0.025(2) 0.0168(19) 0.0011(17) 0.0003(15) -0.0013(16)
O21 0.0229(14) 0.0308(15) 0.0264(15) 0.0060(12) -0.0105(11) -0.0076(12)
O22 0.0261(14) 0.0299(14) 0.0294(15) 0.0095(13) -0.0136(12) -0.0066(12)
C22 0.0200(18) 0.0292(19) 0.023(2) 0.0050(17) -0.0084(16) -0.0044(16)

loop_
_atom_type_symbol
_atom_type_description
_atom_type_scat_dispersion_real
_atom_type_scat_dispersion_imag
_atom_type_scat_source
C C 0.0033 0.0016 'International Tables Vol C Tables 4.2.6.8 and 6.1.1.4'
H H 0.0000 0.0000 'International Tables Vol C Tables 4.2.6.8 and 6.1.1.4'
N N 0.0061 0.0033 'International Tables Vol C Tables 4.2.6.8 and 6.1.1.4'
O O 0.0106 0.0060 'International Tables Vol C Tables 4.2.6.8 and 6.1.1.4'
Br Br -0.2901 2.4595 'International Tables Vol C Tables 4.2.6.8 and 6.1.1.4'

loop_
_geom_angle_atom_site_label_1
_geom_angle_atom_site_label_2
_geom_angle_atom_site_label_3
_geom_angle
_geom_angle_site_symmetry_1
C16 N11 C12 119.1(3) .
N11 C12 N12 113.9(3) .
N11 C12 C13 121.9(3) .
N12 C12 C13 124.2(3) .
C17 N12 C12 128.7(3) .
C17 N12 H12 114(3) .
C12 N12 H12 117(3) .
C14 C13 C12 118.5(3) .
C14 C13 H13 120.7 .
C12 C13 H13 120.7 .
C13 C14 C15 119.4(3) .
C13 C14 H14 120.3 .
C15 C14 H14 120.3 .
C14 C15 C16 118.9(3) .
C14 C15 Br1 121.7(3) .
C16 C15 Br1 119.4(3) .
N11 C16 C15 122.1(3) .
N11 C16 H16 118.9 .
C15 C16 H16 118.9 .
O17 C17 N12 123.6(3) .
O17 C17 C18 122.5(3) .
N12 C17 C18 113.9(3) .
C17 C18 H18A 109.5 .
C17 C18 H18B 109.5 .
H18A C18 H18B 109.5 .
C17 C18 H18C 109.5 .
H18A C18 H18C 109.5 .
H18B C18 H18C 109.5 .
O22 C21 O21 124.3(3) .
O22 C21 C22 123.6(3) .
O21 C21 C22 112.1(3) .
C21 O21 H21 110(3) .
C22 C22 C21 112.5(4) 2_455
C22 C22 H22A 109.1 2_455
C21 C22 H22A 109.1 .
C22 C22 H22B 109.1 2_455
C21 C22 H22B 109.1 .
H22A C22 H22B 107.8 .

loop_
_geom_bond_atom_site_label_1
_geom_bond_atom_site_label_2
_geom_bond_distance
_geom_bond_site_symmetry_2
Br1 C15 1.880(4) .
N11 C16 1.331(4) .
N11 C12 1.337(4) .
C12 N12 1.388(5) .
C12 C13 1.403(4) .
N12 C17 1.373(5) .
N12 H12 0.77(4) .
C13 C14 1.375(5) .
C13 H13 0.9500 .
C14 C15 1.377(5) .
C14 H14 0.9500 .
C15 C16 1.394(5) .
C16 H16 0.9500 .
C17 O17 1.221(4) .
C17 C18 1.497(5) .
C18 H18A 0.9800 .
C18 H18B 0.9800 .
C18 H18C 0.9800 .
C21 O22 1.214(4) .
C21 O21 1.313(4) .
C21 C22 1.510(4) .
O21 H21 0.73(4) .
C22 C22 1.501(7) 2_455
C22 H22A 0.9900 .
C22 H22B 0.9900 .

loop_
_geom_hbond_atom_site_label_D
_geom_hbond_atom_site_label_H
_geom_hbond_atom_site_label_A
_geom_hbond_distance_DH
_geom_hbond_distance_HA
_geom_hbond_distance_DA
_geom_hbond_angle_DHA
O21 H21 N11 0.73(4) 1.99(4) 2.716(4) 174(5)
N12 H12 O22 0.77(4) 2.13(4) 2.900(4) 171(4)

loop_
_geom_torsion_atom_site_label_1
_geom_torsion_atom_site_label_2
_geom_torsion_atom_site_label_3
_geom_torsion_atom_site_label_4
_geom_torsion
_geom_torsion_site_symmetry_4
C16 N11 C12 N12 -179.6(3) .
C16 N11 C12 C13 0.4(5) .
N11 C12 N12 C17 174.7(3) .
C13 C12 N12 C17 -5.2(6) .
N11 C12 C13 C14 -0.4(6) .
N12 C12 C13 C14 179.6(3) .
C12 C13 C14 C15 -0.2(5) .
C13 C14 C15 C16 0.9(5) .
C13 C14 C15 Br1 -178.9(3) .
C12 N11 C16 C15 0.3(5) .
C14 C15 C16 N11 -0.9(6) .
Br1 C15 C16 N11 178.9(3) .
C12 N12 C17 O17 -0.1(6) .
C12 N12 C17 C18 -179.8(4) .
O22 C21 C22 C22 1.0(6) 2_455
O21 C21 C22 C22 -178.8(4) 2_455
